data_7719353
loop_
_publ_author_name
'Maurer, Johannes'
'Klerner, Lukas'
'Langer, Jens'
'Harder, Sjoerd'

_publ_section_title
;
 Redox-active inverse crowns - pockets for heavier chalcogenides.
;
_journal_issue 37
_journal_name_full 'Dalton transactions (Cambridge, England : 2003)'
_journal_page_first 13950
_journal_page_last 13957
_journal_paper_doi 10.1039/d5dt01896j
_journal_volume 54
_journal_year 2025
_chemical_formula_moiety 'C61 H123 Mg N5 Na4 Si6 Te'
_chemical_formula_sum 'C61 H123 Mg N5 Na4 Si6 Te'
_chemical_formula_weight 1339.05
_chemical_properties_physical Moisture-sensitive
_space_group_crystal_system monoclinic
_space_group_IT_number 14
_space_group_name_Hall '-P 2ybc'
_space_group_name_H-M_alt 'P 1 21/c 1'
_atom_sites_solution_hydrogens geom
_atom_sites_solution_primary dual
_audit_creation_date 2025-03-06
_audit_creation_method
;
Olex2 1.5
(compiled 2025.03.04 svn.red2d20d0 for OlexSys, GUI svn.r7181)
;
_audit_update_record
;
2025-03-06 deposited with the CCDC.	2025-09-02 downloaded from the CCDC.
;
_cell_angle_alpha 90
_cell_angle_beta 97.130(2)
_cell_angle_gamma 90
_cell_formula_units_Z 4
_cell_length_a 11.6902(3)
_cell_length_b 28.8769(6)
_cell_length_c 23.3975(5)
_cell_measurement_reflns_used 25673
_cell_measurement_temperature 99.96(13)
_cell_measurement_theta_max 28.9000
_cell_measurement_theta_min 2.3070
_cell_volume 7837.4(3)
_computing_cell_refinement 'CrysAlisPro 1.171.42.72a (Rigaku OD, 2022)'
_computing_data_collection 'CrysAlisPro 1.171.42.72a (Rigaku OD, 2022)'
_computing_data_reduction 'CrysAlisPro 1.171.42.72a (Rigaku OD, 2022)'
_computing_molecular_graphics 'Olex2 1.5 (Dolomanov et al., 2009)'
_computing_publication_material 'Olex2 1.5 (Dolomanov et al., 2009)'
_computing_structure_refinement 'SHELXL 2019/3 (Sheldrick, 2015)'
_computing_structure_solution 'SHELXT 2018/2 (Sheldrick, 2018)'
_diffrn_ambient_temperature 99.96(13)
_diffrn_detector 'CCD plate'
_diffrn_detector_area_resol_mean 5.2903
_diffrn_detector_type AtlasS2
_diffrn_measured_fraction_theta_full 1.000
_diffrn_measured_fraction_theta_max 0.904
_diffrn_measurement_details
;
List of Runs (angles in degrees, time in seconds):

  # Type    Start    End  Width  t~exp~   \w     \q     \k     \f   Frames
#--------------------------------------------------------------------------
  1  \w    -63.00  48.00   1.00   20.00    --   15.31 -57.00-120.00  111
  2  \w    -64.00  47.00   1.00   20.00    --   15.31 -38.00 120.00  111
  3  \w     37.00 106.00   1.00   20.00    --   15.31-178.00  90.00   69
  4  \w    -42.00  22.00   1.00   20.00    --  -14.06 -77.00  60.00   64
  5  \w    -42.00 -17.00   1.00   20.00    --  -14.06 -77.00 -30.00   25
  6  \w    -17.00  93.00   1.00   20.00    --   15.31  57.00-120.00  110
;
_diffrn_measurement_device 'four-circle diffractometer'
_diffrn_measurement_device_type 'SuperNova, Dual, Cu at home/near, AtlasS2'
_diffrn_measurement_method '\w scans'
_diffrn_orient_matrix_type 'CrysAlisPro convention (1999,Acta A55,543-557)'
_diffrn_orient_matrix_UB_11 -0.0213015000
_diffrn_orient_matrix_UB_12 0.0050393000
_diffrn_orient_matrix_UB_13 -0.0290527000
_diffrn_orient_matrix_UB_21 -0.0572522000
_diffrn_orient_matrix_UB_22 -0.0007782000
_diffrn_orient_matrix_UB_23 0.0070453000
_diffrn_orient_matrix_UB_31 0.0026077000
_diffrn_orient_matrix_UB_32 0.0240240000
_diffrn_orient_matrix_UB_33 0.0063370000
_diffrn_radiation_monochromator mirror
_diffrn_radiation_probe x-ray
_diffrn_radiation_type 'Mo K\a'
_diffrn_radiation_wavelength 0.71073
_diffrn_reflns_av_R_equivalents 0.0510
_diffrn_reflns_av_unetI/netI 0.0492
_diffrn_reflns_Laue_measured_fraction_full 1.000
_diffrn_reflns_Laue_measured_fraction_max 0.904
_diffrn_reflns_limit_h_max 15
_diffrn_reflns_limit_h_min -15
_diffrn_reflns_limit_k_max 38
_diffrn_reflns_limit_k_min -39
_diffrn_reflns_limit_l_max 30
_diffrn_reflns_limit_l_min -32
_diffrn_reflns_number 89700
_diffrn_reflns_point_group_measured_fraction_full 1.000
_diffrn_reflns_point_group_measured_fraction_max 0.904
_diffrn_reflns_theta_full 25.242
_diffrn_reflns_theta_max 29.516
_diffrn_reflns_theta_min 1.891
_diffrn_source 'micro-focus sealed X-ray tube'
_diffrn_source_type 'SuperNova (Mo) X-ray Source'
_exptl_absorpt_coefficient_mu 0.537
_exptl_absorpt_correction_T_max 1.000
_exptl_absorpt_correction_T_min 0.320
_exptl_absorpt_correction_type gaussian
_exptl_absorpt_process_details
;
CrysAlisPro 1.171.42.72a (Rigaku Oxford Diffraction, 2022)
Numerical absorption correction based on gaussian integration over
a multifaceted crystal model
Empirical absorption correction using spherical harmonics,
implemented in SCALE3 ABSPACK scaling algorithm.
;
_exptl_crystal_colour 'clear colourless'
_exptl_crystal_colour_lustre clear
_exptl_crystal_colour_primary colourless
_exptl_crystal_density_diffrn 1.135
_exptl_crystal_description block
_exptl_crystal_F_000 2864
_exptl_crystal_size_max 0.594
_exptl_crystal_size_mid 0.28
_exptl_crystal_size_min 0.156
_refine_diff_density_max 0.462
_refine_diff_density_min -0.435
_refine_diff_density_rms 0.070
_refine_ls_extinction_method none
_refine_ls_goodness_of_fit_ref 1.052
_refine_ls_hydrogen_treatment constr
_refine_ls_matrix_type full
_refine_ls_number_parameters 795
_refine_ls_number_reflns 19778
_refine_ls_number_restraints 241
_refine_ls_restrained_S_all 1.051
_refine_ls_R_factor_all 0.0576
_refine_ls_R_factor_gt 0.0404
_refine_ls_shift/su_max 0.001
_refine_ls_shift/su_mean 0.000
_refine_ls_structure_factor_coef Fsqd
_refine_ls_weighting_details 'w=1/[\s^2^(Fo^2^)+(0.0275P)^2^+4.1879P] where P=(Fo^2^+2Fc^2^)/3'
_refine_ls_weighting_scheme calc
_refine_ls_wR_factor_gt 0.0774
_refine_ls_wR_factor_ref 0.0840
_reflns_Friedel_coverage 0.000
_reflns_number_gt 15949
_reflns_number_total 19778
_reflns_threshold_expression 'I > 2\s(I)'
_cod_data_source_file d5dt01896j2.cif
_cod_data_source_block hasj231208b
_cod_depositor_comments 'Adding full bibliography for 7719350--7719354.cif.'
_cod_database_code 7719353
_shelx_shelxl_version_number 2019/3
_chemical_oxdiff_formula C61H123MgN5Na4Si6Te
_shelx_space_group_comment
;
The symmetry employed for this shelxl refinement is uniquely defined
by the following loop, which should always be used as a source of
symmetry information in preference to the above space-group names.
They are only intended as comments.
;
_olex2_refinement_description
;
1. Fixed Uiso
 At 1.2 times of:
  All C(H) groups, All C(H,H) groups
 At 1.5 times of:
  All C(H,H,H) groups
2. Restrained distances
 Si6-N5 \\sim Si6A-N5
 with sigma of 0.02
 Si6-C61 \\sim Si6A-C61A \\sim Si6A-C59A \\sim Si6-C59 \\sim Si6A-C60A \\sim
Si6-C60
 with sigma of 0.02
 C42-C39 \\sim C42A-C39
 with sigma of 0.02
 C43A-C42A \\sim C43-C42
 with sigma of 0.02
 C43A-C39 \\sim C39-C43
 with sigma of 0.02
3. Uiso/Uaniso restraints and constraints
Si6 \\sim C59 \\sim C60 \\sim C61 \\sim Si6A \\sim C59A \\sim C60A \\sim C61A:
within 4A with sigma of 0.02 and sigma for terminal atoms of 0.04 within 4A
C42 \\sim C43 \\sim C42A \\sim C43A: within 4A with sigma of 0.02 and sigma for
terminal atoms of 0.04 within 4A
4. Rigid body (RIGU) restrains
 C39, C42, C43, C42A, C43A
 with sigma for 1-2 distances of 0.004 and sigma for 1-3 distances of 0.004
5. Others
 Sof(Si6A)=Sof(C59A)=Sof(H59D)=Sof(H59E)=Sof(H59F)=Sof(C60A)=Sof(H60D)=
 Sof(H60E)=Sof(H60F)=Sof(C61A)=Sof(H61D)=Sof(H61E)=Sof(H61F)=1-FVAR(1)
 Sof(Si6)=Sof(C59)=Sof(H59A)=Sof(H59B)=Sof(H59C)=Sof(C60)=Sof(H60A)=Sof(H60B)=
 Sof(H60C)=Sof(C61)=Sof(H61A)=Sof(H61B)=Sof(H61C)=FVAR(1)
 Sof(H39A)=Sof(C42A)=Sof(H42C)=Sof(H42D)=Sof(C43A)=Sof(H43D)=Sof(H43E)=
 Sof(H43F)=1-FVAR(2)
 Sof(H39)=Sof(C42)=Sof(H42A)=Sof(H42B)=Sof(C43)=Sof(H43A)=Sof(H43B)=Sof(H43C)=
 FVAR(2)
6.a Ternary CH refined with riding coordinates:
 C18(H18), C23(H23), C34(H34), C39(H39), C39(H39A)
6.b Secondary CH2 refined with riding coordinates:
 C19(H19A,H19B), C21(H21A,H21B), C24(H24A,H24B), C26(H26A,H26B), C35(H35A,
 H35B), C37(H37A,H37B), C40(H40A,H40B), C42(H42A,H42B), C42A(H42C,H42D)
6.c Aromatic/amide H refined with riding coordinates:
 C2(H2), C14(H14), C15(H15), C16(H16), C30(H30), C31(H31), C32(H32)
6.d Idealised Me refined as rotating group:
 C5(H5A,H5B,H5C), C6(H6A,H6B,H6C), C7(H7A,H7B,H7C), C9(H9A,H9B,H9C), C10(H10A,
 H10B,H10C), C11(H11A,H11B,H11C), C20(H20A,H20B,H20C), C22(H22A,H22B,H22C),
 C25(H25A,H25B,H25C), C27(H27A,H27B,H27C), C36(H36A,H36B,H36C), C38(H38A,H38B,
 H38C), C41(H41A,H41B,H41C), C44(H44A,H44B,H44C), C45(H45A,H45B,H45C), C46(H46A,
 H46B,H46C), C47(H47A,H47B,H47C), C48(H48A,H48B,H48C), C49(H49A,H49B,H49C),
 C50(H50A,H50B,H50C), C51(H51A,H51B,H51C), C52(H52A,H52B,H52C), C53(H53A,H53B,
 H53C), C54(H54A,H54B,H54C), C55(H55A,H55B,H55C), C56(H56A,H56B,H56C), C57(H57A,
 H57B,H57C), C58(H58A,H58B,H58C), C43(H43A,H43B,H43C), C59(H59A,H59B,H59C),
 C60(H60A,H60B,H60C), C61(H61A,H61B,H61C), C43A(H43D,H43E,H43F), C59A(H59D,H59E,
 H59F), C60A(H60D,H60E,H60F), C61A(H61D,H61E,H61F)
;
_olex2_date_sample_data_collection 2023-12-08
_olex2_submission_special_instructions 'No special instructions were received'
_oxdiff_exptl_absorpt_empirical_details
;
Empirical correction (ABSPACK) includes:
- Absorption correction using spherical harmonics
- Frame scaling
- Detector area scaling
;
_oxdiff_exptl_absorpt_empirical_full_max 1.214
_oxdiff_exptl_absorpt_empirical_full_min 0.815

loop_
_space_group_symop_operation_xyz
'x, y, z'
'-x, y+1/2, -z+1/2'
'-x, -y, -z'
'x, -y-1/2, z-1/2'

loop_
_atom_site_label
_atom_site_type_symbol
_atom_site_fract_x
_atom_site_fract_y
_atom_site_fract_z
_atom_site_U_iso_or_equiv
_atom_site_adp_type
_atom_site_occupancy
_atom_site_site_symmetry_order
_atom_site_calc_flag
_atom_site_refinement_flags_posn
_atom_site_refinement_flags_adp
_atom_site_refinement_flags_occupancy
_atom_site_disorder_assembly
_atom_site_disorder_group
Te1 Te 0.25452(2) 0.36502(2) 0.72853(2) 0.01919(4) Uani 1 1 d . . . . .
Si1 Si 0.50438(5) 0.26599(2) 0.90979(3) 0.02227(13) Uani 1 1 d . . . . .
Si2 Si 0.64434(5) 0.31164(2) 0.82697(3) 0.02094(12) Uani 1 1 d . . . . .
Si3 Si 0.26825(5) 0.17584(2) 0.72611(3) 0.02624(14) Uani 1 1 d . . . . .
Si4 Si 0.41117(5) 0.21928(2) 0.64236(3) 0.02389(13) Uani 1 1 d . . . . .
Si5 Si 0.02982(6) 0.29069(2) 0.52395(3) 0.03084(15) Uani 1 1 d . . . . .
Mg1 Mg 0.23183(6) 0.45293(2) 0.74979(3) 0.01542(13) Uani 1 1 d . . . . .
Na1 Na 0.38772(7) 0.35827(3) 0.84951(3) 0.02324(18) Uani 1 1 d . . . . .
Na2 Na 0.40369(7) 0.27297(3) 0.76294(4) 0.02390(18) Uani 1 1 d . . . . .
Na3 Na 0.17224(7) 0.27394(3) 0.65581(4) 0.02497(18) Uani 1 1 d . . . . .
Na4 Na 0.07119(8) 0.37761(3) 0.62352(4) 0.0291(2) Uani 1 1 d . . . . .
N1 N 0.25846(13) 0.48926(5) 0.82399(6) 0.0116(3) Uani 1 1 d . . . . .
N2 N 0.17572(13) 0.50603(5) 0.69754(6) 0.0145(3) Uani 1 1 d . . . . .
N3 N 0.51711(14) 0.29667(5) 0.84916(7) 0.0182(3) Uani 1 1 d . . . . .
N4 N 0.31702(14) 0.22150(5) 0.69139(7) 0.0197(4) Uani 1 1 d . . . . .
N5 N 0.01345(15) 0.30416(6) 0.59276(8) 0.0263(4) Uani 1 1 d D . . . .
C1 C 0.23828(15) 0.53463(6) 0.82591(8) 0.0126(4) Uani 1 1 d . . . . .
C2 C 0.20367(16) 0.56025(6) 0.77568(8) 0.0154(4) Uani 1 1 d . . . . .
H2 H 0.197814 0.592441 0.783143 0.019 Uiso 1 1 calc R U . . .
C3 C 0.17567(16) 0.54954(6) 0.71704(8) 0.0152(4) Uani 1 1 d . . . . .
C4 C 0.24498(16) 0.56474(6) 0.88186(8) 0.0153(4) Uani 1 1 d . . . . .
C5 C 0.29109(17) 0.54144(6) 0.93878(8) 0.0178(4) Uani 1 1 d . . . . .
H5A H 0.242983 0.514590 0.945134 0.027 Uiso 1 1 calc R U . . .
H5B H 0.289215 0.563538 0.970440 0.027 Uiso 1 1 calc R U . . .
H5C H 0.370624 0.531268 0.937237 0.027 Uiso 1 1 calc R U . . .
C6 C 0.32152(19) 0.60747(7) 0.87626(9) 0.0249(5) Uani 1 1 d . . . . .
H6A H 0.397559 0.597462 0.867530 0.037 Uiso 1 1 calc R U . . .
H6B H 0.330079 0.624793 0.912551 0.037 Uiso 1 1 calc R U . . .
H6C H 0.285647 0.627349 0.845119 0.037 Uiso 1 1 calc R U . . .
C7 C 0.12146(18) 0.58086(7) 0.88778(9) 0.0225(4) Uani 1 1 d . . . . .
H7A H 0.090899 0.598443 0.853425 0.034 Uiso 1 1 calc R U . . .
H7B H 0.122392 0.600583 0.921917 0.034 Uiso 1 1 calc R U . . .
H7C H 0.072461 0.553802 0.891768 0.034 Uiso 1 1 calc R U . . .
C8 C 0.15483(18) 0.59373(7) 0.67846(8) 0.0199(4) Uani 1 1 d . . . . .
C9 C 0.2701(2) 0.61999(7) 0.68286(10) 0.0277(5) Uani 1 1 d . . . . .
H9A H 0.329351 0.599842 0.669978 0.042 Uiso 1 1 calc R U . . .
H9B H 0.293295 0.629186 0.722943 0.042 Uiso 1 1 calc R U . . .
H9C H 0.261154 0.647654 0.658462 0.042 Uiso 1 1 calc R U . . .
C10 C 0.0647(2) 0.62596(7) 0.70025(9) 0.0287(5) Uani 1 1 d . . . . .
H10A H 0.048645 0.651864 0.673384 0.043 Uiso 1 1 calc R U . . .
H10B H 0.094528 0.637917 0.738394 0.043 Uiso 1 1 calc R U . . .
H10C H -0.006572 0.608618 0.702825 0.043 Uiso 1 1 calc R U . . .
C11 C 0.1157(2) 0.58519(7) 0.61427(9) 0.0241(5) Uani 1 1 d . . . . .
H11A H 0.112372 0.614742 0.593532 0.036 Uiso 1 1 calc R U . . .
H11B H 0.039069 0.570877 0.609641 0.036 Uiso 1 1 calc R U . . .
H11C H 0.170560 0.564508 0.598644 0.036 Uiso 1 1 calc R U . . .
C12 C 0.31199(16) 0.46153(6) 0.87090(7) 0.0119(4) Uani 1 1 d . . . . .
C13 C 0.43378(16) 0.46015(6) 0.88052(8) 0.0139(4) Uani 1 1 d . . . . .
C14 C 0.48552(17) 0.43069(6) 0.92328(8) 0.0157(4) Uani 1 1 d . . . . .
H14 H 0.567220 0.429574 0.930800 0.019 Uiso 1 1 calc R U . . .
C15 C 0.42001(17) 0.40297(6) 0.95507(8) 0.0172(4) Uani 1 1 d . . . . .
H15 H 0.456950 0.383051 0.983976 0.021 Uiso 1 1 calc R U . . .
C16 C 0.30099(17) 0.40427(6) 0.94477(8) 0.0162(4) Uani 1 1 d . . . . .
H16 H 0.257012 0.385140 0.966855 0.019 Uiso 1 1 calc R U . . .
C17 C 0.24418(16) 0.43317(6) 0.90254(8) 0.0134(4) Uani 1 1 d . . . . .
C18 C 0.50509(16) 0.49090(6) 0.84568(8) 0.0159(4) Uani 1 1 d . . . . .
H18 H 0.462060 0.520693 0.838598 0.019 Uiso 1 1 calc R U . . .
C19 C 0.62521(17) 0.50304(7) 0.87583(9) 0.0210(4) Uani 1 1 d . . . . .
H19A H 0.668222 0.473912 0.885089 0.025 Uiso 1 1 calc R U . . .
H19B H 0.666894 0.520706 0.848622 0.025 Uiso 1 1 calc R U . . .
C20 C 0.62597(19) 0.53096(7) 0.93056(9) 0.0256(5) Uani 1 1 d . . . . .
H20A H 0.583972 0.560006 0.922014 0.038 Uiso 1 1 calc R U . . .
H20B H 0.705736 0.537811 0.946408 0.038 Uiso 1 1 calc R U . . .
H20C H 0.588686 0.513140 0.958735 0.038 Uiso 1 1 calc R U . . .
C21 C 0.51719(17) 0.46970(7) 0.78632(8) 0.0196(4) Uani 1 1 d . . . . .
H21A H 0.585365 0.449085 0.789859 0.023 Uiso 1 1 calc R U . . .
H21B H 0.448333 0.450587 0.773774 0.023 Uiso 1 1 calc R U . . .
C22 C 0.5301(2) 0.50623(8) 0.74069(9) 0.0298(5) Uani 1 1 d . . . . .
H22A H 0.545527 0.491053 0.704965 0.045 Uiso 1 1 calc R U . . .
H22B H 0.594368 0.526859 0.754244 0.045 Uiso 1 1 calc R U . . .
H22C H 0.458830 0.524289 0.733474 0.045 Uiso 1 1 calc R U . . .
C23 C 0.11345(16) 0.43661(6) 0.89477(8) 0.0156(4) Uani 1 1 d . . . . .
H23 H 0.093789 0.466980 0.875456 0.019 Uiso 1 1 calc R U . . .
C24 C 0.06481(18) 0.43826(7) 0.95280(9) 0.0223(4) Uani 1 1 d . . . . .
H24A H 0.072179 0.407195 0.970781 0.027 Uiso 1 1 calc R U . . .
H24B H 0.111358 0.460118 0.978710 0.027 Uiso 1 1 calc R U . . .
C25 C -0.06084(18) 0.45313(8) 0.94710(10) 0.0285(5) Uani 1 1 d . . . . .
H25A H -0.108469 0.430050 0.924511 0.043 Uiso 1 1 calc R U . . .
H25B H -0.069445 0.483203 0.927641 0.043 Uiso 1 1 calc R U . . .
H25C H -0.085613 0.455712 0.985484 0.043 Uiso 1 1 calc R U . . .
C26 C 0.05557(17) 0.39900(7) 0.85441(9) 0.0198(4) Uani 1 1 d . . . . .
H26A H -0.027329 0.406628 0.845737 0.024 Uiso 1 1 calc R U . . .
H26B H 0.089296 0.400330 0.817665 0.024 Uiso 1 1 calc R U . . .
C27 C 0.0658(2) 0.34964(7) 0.87679(11) 0.0307(5) Uani 1 1 d . . . . .
H27A H 0.028723 0.328506 0.847373 0.046 Uiso 1 1 calc R U . . .
H27B H 0.027966 0.347116 0.911751 0.046 Uiso 1 1 calc R U . . .
H27C H 0.147453 0.341446 0.885693 0.046 Uiso 1 1 calc R U . . .
C28 C 0.12125(17) 0.48924(6) 0.64334(8) 0.0158(4) Uani 1 1 d . . . . .
C29 C 0.18875(17) 0.46935(6) 0.60372(8) 0.0170(4) Uani 1 1 d . . . . .
C30 C 0.13146(18) 0.44996(7) 0.55327(8) 0.0206(4) Uani 1 1 d . . . . .
H30 H 0.175560 0.437652 0.525347 0.025 Uiso 1 1 calc R U . . .
C31 C 0.01277(18) 0.44821(7) 0.54294(9) 0.0236(5) Uani 1 1 d . . . . .
H31 H -0.024025 0.435192 0.508141 0.028 Uiso 1 1 calc R U . . .
C32 C -0.05236(18) 0.46554(7) 0.58358(9) 0.0226(4) Uani 1 1 d . . . . .
H32 H -0.133982 0.463159 0.576996 0.027 Uiso 1 1 calc R U . . .
C33 C -0.00071(17) 0.48640(7) 0.63394(8) 0.0182(4) Uani 1 1 d . . . . .
C34 C 0.31975(17) 0.46851(7) 0.61341(8) 0.0189(4) Uani 1 1 d . . . . .
H34 H 0.342145 0.467242 0.656039 0.023 Uiso 1 1 calc R U . . .
C35 C 0.37307(19) 0.51304(7) 0.59239(9) 0.0241(5) Uani 1 1 d . . . . .
H35A H 0.347064 0.539463 0.614459 0.029 Uiso 1 1 calc R U . . .
H35B H 0.457907 0.510933 0.601486 0.029 Uiso 1 1 calc R U . . .
C36 C 0.3446(2) 0.52353(9) 0.52858(10) 0.0356(6) Uani 1 1 d . . . . .
H36A H 0.373933 0.498556 0.506050 0.053 Uiso 1 1 calc R U . . .
H36B H 0.380680 0.552863 0.519689 0.053 Uiso 1 1 calc R U . . .
H36C H 0.260832 0.525936 0.518842 0.053 Uiso 1 1 calc R U . . .
C37 C 0.37062(18) 0.42466(7) 0.58833(9) 0.0239(5) Uani 1 1 d . . . . .
H37A H 0.325378 0.397403 0.597984 0.029 Uiso 1 1 calc R U . . .
H37B H 0.362451 0.427363 0.545834 0.029 Uiso 1 1 calc R U . . .
C38 C 0.49676(19) 0.41657(8) 0.61048(11) 0.0323(5) Uani 1 1 d . . . . .
H38A H 0.523557 0.388315 0.593131 0.049 Uiso 1 1 calc R U . . .
H38B H 0.505497 0.413189 0.652473 0.049 Uiso 1 1 calc R U . . .
H38C H 0.542602 0.443001 0.600129 0.049 Uiso 1 1 calc R U . . .
C39 C -0.07497(17) 0.50527(7) 0.67799(9) 0.0221(4) Uani 1 1 d D . . . .
H39 H -0.035982 0.533789 0.695033 0.026 Uiso 0.865(5) 1 calc R U P A 1
H39A H -0.036215 0.534142 0.694084 0.026 Uiso 0.135(5) 1 calc R U P A 2
C40 C -0.19768(19) 0.51934(8) 0.65259(10) 0.0294(5) Uani 1 1 d . . . . .
H40A H -0.236988 0.491766 0.634273 0.035 Uiso 1 1 calc R U . . .
H40B H -0.240450 0.528848 0.684622 0.035 Uiso 1 1 calc R U . . .
C41 C -0.2055(2) 0.55836(9) 0.60839(10) 0.0369(6) Uani 1 1 d . . . . .
H41A H -0.165566 0.549125 0.575756 0.055 Uiso 1 1 calc R U . . .
H41B H -0.169283 0.586297 0.626222 0.055 Uiso 1 1 calc R U . . .
H41C H -0.286648 0.564729 0.594778 0.055 Uiso 1 1 calc R U . . .
C44 C 0.35394(19) 0.27239(7) 0.92971(10) 0.0268(5) Uani 1 1 d . . . . .
H44A H 0.342646 0.304181 0.942560 0.040 Uiso 1 1 calc R U . . .
H44B H 0.343016 0.250778 0.960865 0.040 Uiso 1 1 calc R U . . .
H44C H 0.297875 0.265548 0.896056 0.040 Uiso 1 1 calc R U . . .
C45 C 0.6039(2) 0.28568(9) 0.97444(10) 0.0365(6) Uani 1 1 d . . . . .
H45A H 0.683958 0.279947 0.968021 0.055 Uiso 1 1 calc R U . . .
H45B H 0.586873 0.268496 1.008496 0.055 Uiso 1 1 calc R U . . .
H45C H 0.592844 0.318875 0.980522 0.055 Uiso 1 1 calc R U . . .
C46 C 0.5292(2) 0.20214(8) 0.90380(12) 0.0426(7) Uani 1 1 d . . . . .
H46A H 0.474786 0.189399 0.872500 0.064 Uiso 1 1 calc R U . . .
H46B H 0.517448 0.187039 0.940126 0.064 Uiso 1 1 calc R U . . .
H46C H 0.608251 0.196611 0.895636 0.064 Uiso 1 1 calc R U . . .
C47 C 0.7258(2) 0.35815(9) 0.87119(12) 0.0378(6) Uani 1 1 d . . . . .
H47A H 0.679360 0.386480 0.869473 0.057 Uiso 1 1 calc R U . . .
H47B H 0.798587 0.364391 0.855864 0.057 Uiso 1 1 calc R U . . .
H47C H 0.741969 0.347819 0.911276 0.057 Uiso 1 1 calc R U . . .
C48 C 0.7484(2) 0.26239(8) 0.82520(11) 0.0343(6) Uani 1 1 d . . . . .
H48A H 0.769047 0.250375 0.864295 0.051 Uiso 1 1 calc R U . . .
H48B H 0.818003 0.273343 0.810010 0.051 Uiso 1 1 calc R U . . .
H48C H 0.712510 0.237715 0.800386 0.051 Uiso 1 1 calc R U . . .
C49 C 0.6177(2) 0.33738(8) 0.75236(10) 0.0330(5) Uani 1 1 d . . . . .
H49A H 0.591946 0.313022 0.724547 0.050 Uiso 1 1 calc R U . . .
H49B H 0.689181 0.351163 0.742348 0.050 Uiso 1 1 calc R U . . .
H49C H 0.558095 0.361333 0.751458 0.050 Uiso 1 1 calc R U . . .
C50 C 0.2058(2) 0.19652(9) 0.79174(11) 0.0405(6) Uani 1 1 d . . . . .
H50A H 0.266050 0.211790 0.817986 0.061 Uiso 1 1 calc R U . . .
H50B H 0.175365 0.170035 0.811258 0.061 Uiso 1 1 calc R U . . .
H50C H 0.143364 0.218531 0.780221 0.061 Uiso 1 1 calc R U . . .
C51 C 0.3819(3) 0.13233(9) 0.75263(13) 0.0500(7) Uani 1 1 d . . . . .
H51A H 0.412779 0.118194 0.719678 0.075 Uiso 1 1 calc R U . . .
H51B H 0.348000 0.108259 0.774792 0.075 Uiso 1 1 calc R U . . .
H51C H 0.444312 0.147838 0.777269 0.075 Uiso 1 1 calc R U . . .
C52 C 0.1533(3) 0.14181(10) 0.68168(13) 0.0518(8) Uani 1 1 d . . . . .
H52A H 0.086302 0.161732 0.670638 0.078 Uiso 1 1 calc R U . . .
H52B H 0.130351 0.115530 0.704187 0.078 Uiso 1 1 calc R U . . .
H52C H 0.183008 0.130371 0.646945 0.078 Uiso 1 1 calc R U . . .
C53 C 0.5643(2) 0.21241(9) 0.67602(12) 0.0405(6) Uani 1 1 d . . . . .
H53A H 0.585743 0.238663 0.701673 0.061 Uiso 1 1 calc R U . . .
H53B H 0.615219 0.211411 0.645765 0.061 Uiso 1 1 calc R U . . .
H53C H 0.572093 0.183556 0.698220 0.061 Uiso 1 1 calc R U . . .
C54 C 0.3866(2) 0.17100(8) 0.58852(11) 0.0369(6) Uani 1 1 d . . . . .
H54A H 0.394602 0.141176 0.608602 0.055 Uiso 1 1 calc R U . . .
H54B H 0.443459 0.173045 0.561188 0.055 Uiso 1 1 calc R U . . .
H54C H 0.308782 0.173577 0.567658 0.055 Uiso 1 1 calc R U . . .
C55 C 0.4055(2) 0.27495(8) 0.60041(11) 0.0356(6) Uani 1 1 d . . . . .
H55A H 0.331262 0.277249 0.576010 0.053 Uiso 1 1 calc R U . . .
H55B H 0.468129 0.275430 0.576197 0.053 Uiso 1 1 calc R U . . .
H55C H 0.414122 0.301188 0.627168 0.053 Uiso 1 1 calc R U . . .
C56 C 0.1360(2) 0.33033(8) 0.49465(10) 0.0340(5) Uani 1 1 d . . . . .
H56A H 0.100960 0.360893 0.487118 0.051 Uiso 1 1 calc R U . . .
H56B H 0.157549 0.317462 0.458723 0.051 Uiso 1 1 calc R U . . .
H56C H 0.205013 0.333295 0.522844 0.051 Uiso 1 1 calc R U . . .
C57 C 0.0851(3) 0.23020(9) 0.51646(15) 0.0608(9) Uani 1 1 d . . . . .
H57A H 0.157872 0.226314 0.541710 0.091 Uiso 1 1 calc R U . . .
H57B H 0.098001 0.224783 0.476405 0.091 Uiso 1 1 calc R U . . .
H57C H 0.028328 0.207955 0.527344 0.091 Uiso 1 1 calc R U . . .
C58 C -0.1043(3) 0.29554(11) 0.47152(12) 0.0559(8) Uani 1 1 d . . . . .
H58A H -0.157555 0.270534 0.478491 0.084 Uiso 1 1 calc R U . . .
H58B H -0.084441 0.293113 0.432155 0.084 Uiso 1 1 calc R U . . .
H58C H -0.141182 0.325507 0.476474 0.084 Uiso 1 1 calc R U . . .
Si6 Si -0.0996(3) 0.28470(12) 0.62097(13) 0.0296(6) Uani 0.559(5) 1 d D U P B 1
C42 C -0.0816(10) 0.4710(3) 0.7276(3) 0.0300(12) Uani 0.865(5) 1 d D U P A 1
H42A H -0.138950 0.446662 0.714888 0.036 Uiso 0.865(5) 1 calc R U P A 1
H42B H -0.005754 0.455732 0.736987 0.036 Uiso 0.865(5) 1 calc R U P A 1
C43 C -0.1150(3) 0.49419(13) 0.78132(12) 0.0525(11) Uani 0.865(5) 1 d D U P A 1
H43A H -0.187582 0.511067 0.771685 0.079 Uiso 0.865(5) 1 calc R U P A 1
H43B H -0.054261 0.515873 0.796513 0.079 Uiso 0.865(5) 1 calc R U P A 1
H43C H -0.124786 0.470612 0.810451 0.079 Uiso 0.865(5) 1 calc R U P A 1
C59 C -0.1430(5) 0.22291(17) 0.6033(3) 0.0570(17) Uani 0.559(5) 1 d D U P B 1
H59A H -0.076571 0.202481 0.613154 0.086 Uiso 0.559(5) 1 calc R U P B 1
H59B H -0.169890 0.220293 0.562040 0.086 Uiso 0.559(5) 1 calc R U P B 1
H59C H -0.205234 0.213853 0.625483 0.086 Uiso 0.559(5) 1 calc R U P B 1
C60 C -0.2305(11) 0.3208(5) 0.6013(10) 0.060(3) Uani 0.559(5) 1 d D U P B 1
H60A H -0.293614 0.309020 0.621130 0.090 Uiso 0.559(5) 1 calc R U P B 1
H60B H -0.252933 0.319350 0.559553 0.090 Uiso 0.559(5) 1 calc R U P B 1
H60C H -0.213852 0.352942 0.612810 0.090 Uiso 0.559(5) 1 calc R U P B 1
C61 C -0.0669(5) 0.2860(3) 0.7009(2) 0.070(2) Uani 0.559(5) 1 d D U P B 1
H61A H -0.005413 0.263784 0.713237 0.105 Uiso 0.559(5) 1 calc R U P B 1
H61B H -0.136273 0.277749 0.718244 0.105 Uiso 0.559(5) 1 calc R U P B 1
H61C H -0.041838 0.317202 0.713360 0.105 Uiso 0.559(5) 1 calc R U P B 1
Si6A Si -0.1034(4) 0.29758(14) 0.63377(18) 0.0301(7) Uani 0.441(5) 1 d D U P B 2
C42A C -0.075(6) 0.4714(15) 0.7287(14) 0.026(6) Uani 0.135(5) 1 d D U P A 2
H42C H 0.005974 0.464029 0.743746 0.032 Uiso 0.135(5) 1 calc R U P A 2
H42D H -0.110311 0.486922 0.759882 0.032 Uiso 0.135(5) 1 calc R U P A 2
C43A C -0.1389(17) 0.4266(5) 0.7132(8) 0.037(5) Uani 0.135(5) 1 d D U P A 2
H43D H -0.108102 0.412082 0.680469 0.056 Uiso 0.135(5) 1 calc R U P A 2
H43E H -0.221117 0.433217 0.702761 0.056 Uiso 0.135(5) 1 calc R U P A 2
H43F H -0.129027 0.405587 0.746300 0.056 Uiso 0.135(5) 1 calc R U P A 2
C59A C -0.1081(7) 0.2359(2) 0.6616(4) 0.070(3) Uani 0.441(5) 1 d D U P B 2
H59D H -0.110055 0.214179 0.629285 0.105 Uiso 0.441(5) 1 calc R U P B 2
H59E H -0.177199 0.231665 0.680838 0.105 Uiso 0.441(5) 1 calc R U P B 2
H59F H -0.039307 0.229912 0.689089 0.105 Uiso 0.441(5) 1 calc R U P B 2
C60A C -0.2496(13) 0.3082(7) 0.5953(12) 0.059(4) Uani 0.441(5) 1 d D U P B 2
H60D H -0.250338 0.337854 0.574816 0.088 Uiso 0.441(5) 1 calc R U P B 2
H60E H -0.305659 0.309183 0.623095 0.088 Uiso 0.441(5) 1 calc R U P B 2
H60F H -0.270002 0.283222 0.567521 0.088 Uiso 0.441(5) 1 calc R U P B 2
C61A C -0.0913(6) 0.3345(3) 0.6984(3) 0.064(3) Uani 0.441(5) 1 d D U P B 2
H61D H -0.097252 0.367134 0.686801 0.096 Uiso 0.441(5) 1 calc R U P B 2
H61E H -0.016751 0.329123 0.721534 0.096 Uiso 0.441(5) 1 calc R U P B 2
H61F H -0.153604 0.326991 0.721294 0.096 Uiso 0.441(5) 1 calc R U P B 2

loop_
_atom_site_aniso_label
_atom_site_aniso_U_11
_atom_site_aniso_U_22
_atom_site_aniso_U_33
_atom_site_aniso_U_23
_atom_site_aniso_U_13
_atom_site_aniso_U_12
Te1 0.02867(8) 0.01304(6) 0.01447(7) -0.00333(5) -0.00276(5) 0.00345(5)
Si1 0.0250(3) 0.0228(3) 0.0193(3) 0.0036(2) 0.0037(2) 0.0075(2)
Si2 0.0186(3) 0.0215(3) 0.0233(3) -0.0033(2) 0.0045(2) 0.0017(2)
Si3 0.0297(3) 0.0170(3) 0.0318(3) -0.0021(2) 0.0028(3) -0.0049(2)
Si4 0.0265(3) 0.0178(3) 0.0284(3) -0.0087(2) 0.0073(3) 0.0004(2)
Si5 0.0380(4) 0.0266(3) 0.0257(3) -0.0033(3) -0.0049(3) -0.0108(3)
Mg1 0.0209(4) 0.0133(3) 0.0114(3) -0.0005(2) -0.0005(3) 0.0028(3)
Na1 0.0291(5) 0.0220(4) 0.0174(4) -0.0046(3) -0.0024(3) 0.0073(3)
Na2 0.0276(5) 0.0198(4) 0.0228(4) -0.0064(3) -0.0030(3) 0.0002(3)
Na3 0.0242(5) 0.0220(4) 0.0271(5) -0.0040(3) -0.0030(3) 0.0028(3)
Na4 0.0326(5) 0.0246(4) 0.0273(5) 0.0029(4) -0.0066(4) 0.0000(4)
N1 0.0117(8) 0.0129(7) 0.0102(7) 0.0001(6) 0.0011(6) 0.0008(6)
N2 0.0163(8) 0.0158(8) 0.0112(8) 0.0005(6) 0.0014(6) 0.0019(6)
N3 0.0185(9) 0.0196(8) 0.0159(8) -0.0017(7) 0.0005(7) 0.0024(7)
N4 0.0218(9) 0.0145(8) 0.0225(9) -0.0042(7) 0.0015(7) 0.0006(7)
N5 0.0218(10) 0.0301(10) 0.0253(10) 0.0039(8) -0.0039(7) -0.0071(8)
C1 0.0110(9) 0.0135(9) 0.0135(9) -0.0013(7) 0.0025(7) -0.0009(7)
C2 0.0191(10) 0.0116(9) 0.0157(9) -0.0002(7) 0.0024(7) 0.0019(7)
C3 0.0149(9) 0.0157(9) 0.0156(9) 0.0028(7) 0.0044(7) 0.0029(7)
C4 0.0180(10) 0.0130(9) 0.0146(9) -0.0025(7) 0.0008(7) 0.0017(7)
C5 0.0220(11) 0.0167(9) 0.0143(9) -0.0050(7) 0.0001(8) 0.0021(8)
C6 0.0332(13) 0.0166(10) 0.0245(11) -0.0044(8) 0.0024(9) -0.0051(9)
C7 0.0236(11) 0.0257(11) 0.0178(10) -0.0033(8) 0.0016(8) 0.0078(9)
C8 0.0282(11) 0.0166(10) 0.0150(10) 0.0061(8) 0.0028(8) 0.0054(8)
C9 0.0413(14) 0.0183(10) 0.0241(11) 0.0041(9) 0.0067(10) -0.0035(9)
C10 0.0410(14) 0.0228(11) 0.0220(11) 0.0061(9) 0.0028(10) 0.0135(10)
C11 0.0340(13) 0.0214(10) 0.0166(10) 0.0077(8) 0.0020(9) 0.0060(9)
C12 0.0152(9) 0.0103(8) 0.0097(8) -0.0030(7) -0.0010(7) 0.0022(7)
C13 0.0164(10) 0.0122(9) 0.0127(9) -0.0047(7) 0.0009(7) 0.0005(7)
C14 0.0142(10) 0.0158(9) 0.0162(10) -0.0045(7) -0.0010(7) 0.0025(7)
C15 0.0233(11) 0.0158(9) 0.0114(9) -0.0003(7) -0.0021(8) 0.0058(8)
C16 0.0221(10) 0.0148(9) 0.0123(9) -0.0003(7) 0.0046(7) -0.0004(8)
C17 0.0170(10) 0.0126(9) 0.0105(9) -0.0034(7) 0.0011(7) -0.0007(7)
C18 0.0128(9) 0.0152(9) 0.0196(10) -0.0015(7) 0.0009(7) 0.0001(7)
C19 0.0158(10) 0.0219(10) 0.0249(11) -0.0012(8) 0.0012(8) -0.0032(8)
C20 0.0244(12) 0.0279(11) 0.0232(11) -0.0050(9) -0.0024(9) -0.0026(9)
C21 0.0159(10) 0.0227(10) 0.0207(10) -0.0025(8) 0.0048(8) -0.0031(8)
C22 0.0343(13) 0.0346(13) 0.0210(11) -0.0003(9) 0.0048(9) -0.0119(10)
C23 0.0154(10) 0.0172(9) 0.0145(9) 0.0017(7) 0.0023(7) -0.0006(7)
C24 0.0219(11) 0.0262(11) 0.0197(10) -0.0019(8) 0.0062(8) -0.0018(9)
C25 0.0225(12) 0.0380(13) 0.0270(12) -0.0076(10) 0.0116(9) -0.0019(10)
C26 0.0164(10) 0.0250(11) 0.0182(10) -0.0022(8) 0.0035(8) -0.0022(8)
C27 0.0287(13) 0.0224(11) 0.0395(14) -0.0028(10) -0.0013(10) -0.0047(9)
C28 0.0200(10) 0.0156(9) 0.0113(9) 0.0028(7) 0.0005(7) 0.0017(8)
C29 0.0211(10) 0.0186(10) 0.0112(9) 0.0045(7) 0.0022(7) 0.0029(8)
C30 0.0285(12) 0.0222(10) 0.0111(9) 0.0000(8) 0.0029(8) 0.0039(9)
C31 0.0281(12) 0.0270(11) 0.0135(10) -0.0013(8) -0.0062(8) -0.0007(9)
C32 0.0180(11) 0.0288(11) 0.0193(10) 0.0033(9) -0.0044(8) 0.0010(9)
C33 0.0190(10) 0.0216(10) 0.0137(9) 0.0045(8) 0.0006(8) 0.0046(8)
C34 0.0203(11) 0.0242(10) 0.0124(9) 0.0001(8) 0.0027(8) 0.0031(8)
C35 0.0234(11) 0.0256(11) 0.0235(11) 0.0036(9) 0.0036(9) 0.0005(9)
C36 0.0398(15) 0.0405(14) 0.0275(13) 0.0114(11) 0.0080(11) -0.0028(11)
C37 0.0261(12) 0.0251(11) 0.0219(11) -0.0024(9) 0.0081(9) 0.0039(9)
C38 0.0261(13) 0.0337(13) 0.0384(14) -0.0014(10) 0.0087(10) 0.0083(10)
C39 0.0171(10) 0.0320(11) 0.0171(10) 0.0032(8) 0.0020(8) 0.0067(9)
C40 0.0215(12) 0.0415(13) 0.0252(12) 0.0026(10) 0.0022(9) 0.0096(10)
C41 0.0322(14) 0.0498(15) 0.0273(13) 0.0088(11) -0.0009(10) 0.0184(12)
C44 0.0308(13) 0.0247(11) 0.0258(12) 0.0033(9) 0.0073(9) 0.0020(9)
C45 0.0294(13) 0.0589(16) 0.0206(12) 0.0050(11) 0.0008(10) 0.0156(12)
C46 0.0561(18) 0.0291(13) 0.0453(16) 0.0093(11) 0.0167(13) 0.0152(12)
C47 0.0218(12) 0.0431(15) 0.0489(16) -0.0130(12) 0.0064(11) -0.0053(11)
C48 0.0290(13) 0.0369(13) 0.0390(14) 0.0022(11) 0.0123(11) 0.0114(10)
C49 0.0393(14) 0.0282(12) 0.0339(13) 0.0046(10) 0.0142(11) -0.0003(10)
C50 0.0466(16) 0.0344(14) 0.0433(16) -0.0004(11) 0.0164(13) -0.0104(12)
C51 0.064(2) 0.0273(13) 0.0604(19) 0.0148(13) 0.0133(15) 0.0097(13)
C52 0.0560(19) 0.0444(16) 0.0541(19) -0.0095(13) 0.0030(15) -0.0296(14)
C53 0.0268(13) 0.0342(13) 0.0615(18) -0.0174(12) 0.0093(12) 0.0022(11)
C54 0.0471(16) 0.0300(13) 0.0350(14) -0.0145(11) 0.0104(11) 0.0019(11)
C55 0.0477(16) 0.0294(12) 0.0328(13) -0.0041(10) 0.0171(11) -0.0022(11)
C56 0.0429(15) 0.0337(13) 0.0259(12) -0.0057(10) 0.0062(10) -0.0023(11)
C57 0.082(2) 0.0328(15) 0.070(2) -0.0134(14) 0.0169(18) -0.0129(15)
C58 0.0554(19) 0.076(2) 0.0316(15) 0.0106(14) -0.0153(13) -0.0341(16)
Si6 0.0186(8) 0.0416(16) 0.0285(13) 0.0076(10) 0.0026(8) -0.0050(10)
C42 0.022(3) 0.045(2) 0.024(2) 0.0118(17) 0.0058(18) 0.0072(19)
C43 0.053(2) 0.085(3) 0.0221(15) 0.0187(15) 0.0140(14) 0.0393(19)
C59 0.035(3) 0.056(3) 0.081(5) 0.019(3) 0.014(3) -0.010(2)
C60 0.034(5) 0.077(7) 0.071(7) 0.008(6) 0.016(5) 0.012(5)
C61 0.038(3) 0.135(6) 0.040(3) 0.010(3) 0.019(2) -0.022(3)
Si6A 0.0171(10) 0.0363(17) 0.0359(17) -0.0095(10) -0.0002(10) -0.0057(11)
C42A 0.028(13) 0.033(10) 0.020(11) 0.002(7) 0.011(10) 0.009(9)
C43A 0.043(10) 0.034(8) 0.033(9) -0.005(7) -0.001(8) 0.006(7)
C59A 0.049(4) 0.053(4) 0.117(7) 0.036(4) 0.041(5) 0.006(3)
C60A 0.025(5) 0.092(10) 0.059(7) 0.006(8) 0.003(4) 0.008(6)
C61A 0.039(4) 0.107(6) 0.052(4) -0.039(4) 0.028(3) -0.032(4)

loop_
_atom_type_symbol
_atom_type_description
_atom_type_scat_dispersion_real
_atom_type_scat_dispersion_imag
_atom_type_scat_source
C C 0.0033 0.0016 'International Tables Vol C Tables 4.2.6.8 and 6.1.1.4'
H H 0.0000 0.0000 'International Tables Vol C Tables 4.2.6.8 and 6.1.1.4'
Mg Mg 0.0486 0.0363 'International Tables Vol C Tables 4.2.6.8 and 6.1.1.4'
N N 0.0061 0.0033 'International Tables Vol C Tables 4.2.6.8 and 6.1.1.4'
Na Na 0.0362 0.0249 'International Tables Vol C Tables 4.2.6.8 and 6.1.1.4'
Si Si 0.0817 0.0704 'International Tables Vol C Tables 4.2.6.8 and 6.1.1.4'
Te Te -0.5308 1.6751 'International Tables Vol C Tables 4.2.6.8 and 6.1.1.4'

loop_
_exptl_crystal_face_index_h
_exptl_crystal_face_index_k
_exptl_crystal_face_index_l
_exptl_crystal_face_perp_dist
-1 -1 1 0.1222
1 1 -1 0.1356
13 -15 -18 0.1136
-2 -2 1 0.1176
2 2 -1 0.1426
-14 18 13 0.1837
14 -16 -13 0.1325
-2 39 8 0.2928
1 -40 -7 0.2672
2 8 -32 0.1012
2 -6 -33 0.0885
-2 6 33 0.0670
-2 -4 33 0.0723
-1 13 31 0.0991
-5 -7 -30 0.0998
-5 9 -29 0.1251
4 17 28 0.1211
2 -1 2 0.1565
6 -8 -31 0.0793
7 9 -31 0.1013
-8 -8 -26 0.1032
-8 9 -25 0.1326

loop_
_geom_angle_atom_site_label_1
_geom_angle_atom_site_label_2
_geom_angle_atom_site_label_3
_geom_angle
_geom_angle_site_symmetry_1
_geom_angle_site_symmetry_3
_geom_angle_publ_flag
Mg1 Te1 Na1 86.42(2) . . ?
Mg1 Te1 Na2 145.03(2) . . ?
Mg1 Te1 Na3 150.12(2) . . ?
Mg1 Te1 Na4 87.71(2) . . ?
Na1 Te1 Na2 61.30(2) . . ?
Na1 Te1 Na3 121.44(2) . . ?
Na1 Te1 Na4 165.92(2) . . ?
Na3 Te1 Na2 64.84(2) . . ?
Na4 Te1 Na2 126.76(2) . . ?
Na4 Te1 Na3 62.66(2) . . ?
N3 Si1 C44 109.72(9) . . ?
N3 Si1 C45 113.94(10) . . ?
N3 Si1 C46 114.90(10) . . ?
C45 Si1 C44 105.98(10) . . ?
C46 Si1 C44 105.84(11) . . ?
C46 Si1 C45 105.78(12) . . ?
N3 Si2 C47 114.72(10) . . ?
N3 Si2 C48 114.24(10) . . ?
N3 Si2 C49 109.52(10) . . ?
C47 Si2 C49 103.99(12) . . ?
C48 Si2 C47 105.55(12) . . ?
C48 Si2 C49 108.15(11) . . ?
N4 Si3 C50 109.54(10) . . ?
N4 Si3 C51 114.53(11) . . ?
N4 Si3 C52 113.92(11) . . ?
C51 Si3 C50 105.88(13) . . ?
C52 Si3 C50 107.20(13) . . ?
C52 Si3 C51 105.20(14) . . ?
N4 Si4 C53 112.84(11) . . ?
N4 Si4 C54 115.23(10) . . ?
N4 Si4 C55 109.80(10) . . ?
C53 Si4 C54 105.19(11) . . ?
C53 Si4 C55 106.24(12) . . ?
C54 Si4 C55 106.98(11) . . ?
N5 Si5 C56 111.42(10) . . ?
N5 Si5 C57 112.58(13) . . ?
N5 Si5 C58 114.98(13) . . ?
C57 Si5 C56 106.36(13) . . ?
C58 Si5 C56 104.66(12) . . ?
C58 Si5 C57 106.16(15) . . ?
N1 Mg1 Te1 131.42(5) . . ?
N2 Mg1 Te1 131.08(5) . . ?
N2 Mg1 N1 97.46(7) . . ?
Te1 Na1 C17 95.02(4) . . ?
N3 Na1 Te1 107.48(5) . . ?
N3 Na1 C13 129.62(6) . . ?
N3 Na1 C14 110.41(6) . . ?
N3 Na1 C15 109.96(6) . . ?
N3 Na1 C16 130.03(6) . . ?
N3 Na1 C17 156.72(6) . . ?
C13 Na1 Te1 102.25(4) . . ?
C13 Na1 C17 47.21(5) . . ?
C14 Na1 Te1 129.12(5) . . ?
C14 Na1 C13 26.94(5) . . ?
C14 Na1 C16 49.39(6) . . ?
C14 Na1 C17 56.08(5) . . ?
C15 Na1 Te1 142.33(5) . . ?
C15 Na1 C13 48.75(5) . . ?
C15 Na1 C14 28.46(6) . . ?
C15 Na1 C16 28.21(6) . . ?
C15 Na1 C17 48.45(5) . . ?
C16 Na1 Te1 119.85(5) . . ?
C16 Na1 C13 56.13(5) . . ?
C16 Na1 C17 26.76(5) . . ?
N3 Na2 Te1 101.67(5) . . ?
N4 Na2 Te1 99.78(5) . . ?
N4 Na2 N3 157.83(7) . . ?
N4 Na3 Te1 100.66(5) . . ?
N4 Na3 N5 157.90(7) . . ?
N5 Na3 Te1 100.75(5) . . ?
N5 Na4 Te1 106.72(5) . . ?
N5 Na4 C29 150.43(7) . . ?
N5 Na4 C30 125.88(7) . . ?
N5 Na4 C31 114.85(7) . . ?
N5 Na4 C32 124.49(7) . . ?
C29 Na4 Te1 86.65(4) . . ?
C30 Na4 Te1 110.85(5) . . ?
C30 Na4 C29 27.29(5) . . ?
C30 Na4 C31 28.49(6) . . ?
C30 Na4 C32 48.33(6) . . ?
C31 Na4 Te1 135.31(5) . . ?
C31 Na4 C29 48.85(6) . . ?
C31 Na4 C32 27.22(6) . . ?
C32 Na4 Te1 127.41(5) . . ?
C32 Na4 C29 55.08(6) . . ?
C1 N1 Mg1 122.05(12) . . ?
C1 N1 C12 125.71(15) . . ?
C12 N1 Mg1 111.91(11) . . ?
C3 N2 Mg1 121.40(13) . . ?
C3 N2 C28 126.99(16) . . ?
C28 N2 Mg1 110.77(11) . . ?
Si1 N3 Na1 105.73(8) . . ?
Si1 N3 Na2 117.58(9) . . ?
Si2 N3 Si1 124.23(10) . . ?
Si2 N3 Na1 113.64(8) . . ?
Si2 N3 Na2 103.45(8) . . ?
Na1 N3 Na2 85.92(6) . . ?
Si3 N4 Si4 125.91(10) . . ?
Si3 N4 Na2 106.91(9) . . ?
Si3 N4 Na3 113.83(9) . . ?
Si4 N4 Na2 104.27(8) . . ?
Si4 N4 Na3 106.63(8) . . ?
Na3 N4 Na2 94.15(6) . . ?
Si5 N5 Na3 109.45(9) . . ?
Si5 N5 Na4 116.38(9) . . ?
Si5 N5 Si6A 132.54(17) . . ?
Na4 N5 Na3 88.20(7) . . ?
Si6 N5 Si5 119.63(16) . . ?
Si6 N5 Na3 103.20(14) . . ?
Si6 N5 Na4 113.94(15) . . ?
Si6A N5 Na3 102.62(17) . . ?
Si6A N5 Na4 98.32(14) . . ?
N1 C1 C2 121.54(16) . . ?
N1 C1 C4 125.69(16) . . ?
C2 C1 C4 112.74(15) . . ?
C1 C2 H2 112.4 . . ?
C1 C2 C3 135.17(17) . . ?
C3 C2 H2 112.4 . . ?
N2 C3 C2 122.01(17) . . ?
N2 C3 C8 125.20(17) . . ?
C2 C3 C8 112.63(16) . . ?
C5 C4 C1 117.36(15) . . ?
C5 C4 C6 106.32(16) . . ?
C5 C4 C7 106.73(16) . . ?
C6 C4 C1 110.07(15) . . ?
C6 C4 C7 109.08(16) . . ?
C7 C4 C1 107.04(15) . . ?
C4 C5 H5A 109.5 . . ?
C4 C5 H5B 109.5 . . ?
C4 C5 H5C 109.5 . . ?
H5A C5 H5B 109.5 . . ?
H5A C5 H5C 109.5 . . ?
H5B C5 H5C 109.5 . . ?
C4 C6 H6A 109.5 . . ?
C4 C6 H6B 109.5 . . ?
C4 C6 H6C 109.5 . . ?
H6A C6 H6B 109.5 . . ?
H6A C6 H6C 109.5 . . ?
H6B C6 H6C 109.5 . . ?
C4 C7 H7A 109.5 . . ?
C4 C7 H7B 109.5 . . ?
C4 C7 H7C 109.5 . . ?
H7A C7 H7B 109.5 . . ?
H7A C7 H7C 109.5 . . ?
H7B C7 H7C 109.5 . . ?
C9 C8 C3 106.92(16) . . ?
C9 C8 C10 108.05(17) . . ?
C10 C8 C3 111.47(16) . . ?
C11 C8 C3 116.09(16) . . ?
C11 C8 C9 107.27(17) . . ?
C11 C8 C10 106.72(17) . . ?
C8 C9 H9A 109.5 . . ?
C8 C9 H9B 109.5 . . ?
C8 C9 H9C 109.5 . . ?
H9A C9 H9B 109.5 . . ?
H9A C9 H9C 109.5 . . ?
H9B C9 H9C 109.5 . . ?
C8 C10 H10A 109.5 . . ?
C8 C10 H10B 109.5 . . ?
C8 C10 H10C 109.5 . . ?
H10A C10 H10B 109.5 . . ?
H10A C10 H10C 109.5 . . ?
H10B C10 H10C 109.5 . . ?
C8 C11 H11A 109.5 . . ?
C8 C11 H11B 109.5 . . ?
C8 C11 H11C 109.5 . . ?
H11A C11 H11B 109.5 . . ?
H11A C11 H11C 109.5 . . ?
H11B C11 H11C 109.5 . . ?
C13 C12 N1 118.13(16) . . ?
C17 C12 N1 120.25(16) . . ?
C17 C12 C13 121.34(16) . . ?
C12 C13 Na1 81.11(10) . . ?
C12 C13 C18 120.39(16) . . ?
C14 C13 Na1 68.37(10) . . ?
C14 C13 C12 118.06(17) . . ?
C14 C13 C18 121.54(17) . . ?
C18 C13 Na1 121.71(11) . . ?
Na1 C14 H14 113.9 . . ?
C13 C14 Na1 84.70(11) . . ?
C13 C14 H14 119.4 . . ?
C15 C14 Na1 72.26(11) . . ?
C15 C14 C13 121.22(18) . . ?
C15 C14 H14 119.4 . . ?
Na1 C15 H15 110.6 . . ?
C14 C15 Na1 79.28(11) . . ?
C14 C15 H15 119.9 . . ?
C16 C15 Na1 80.48(11) . . ?
C16 C15 C14 120.12(17) . . ?
C16 C15 H15 119.9 . . ?
Na1 C16 H16 114.7 . . ?
C15 C16 Na1 71.31(11) . . ?
C15 C16 H16 119.4 . . ?
C15 C16 C17 121.28(18) . . ?
C17 C16 Na1 84.85(11) . . ?
C17 C16 H16 119.4 . . ?
C12 C17 Na1 80.05(10) . . ?
C12 C17 C23 121.41(16) . . ?
C16 C17 Na1 68.39(10) . . ?
C16 C17 C12 117.96(17) . . ?
C16 C17 C23 120.43(17) . . ?
C23 C17 Na1 125.86(11) . . ?
C13 C18 H18 107.0 . . ?
C13 C18 C19 114.75(16) . . ?
C13 C18 C21 111.64(15) . . ?
C19 C18 H18 107.0 . . ?
C19 C18 C21 108.94(16) . . ?
C21 C18 H18 107.0 . . ?
C18 C19 H19A 108.5 . . ?
C18 C19 H19B 108.5 . . ?
H19A C19 H19B 107.5 . . ?
C20 C19 C18 114.87(17) . . ?
C20 C19 H19A 108.5 . . ?
C20 C19 H19B 108.5 . . ?
C19 C20 H20A 109.5 . . ?
C19 C20 H20B 109.5 . . ?
C19 C20 H20C 109.5 . . ?
H20A C20 H20B 109.5 . . ?
H20A C20 H20C 109.5 . . ?
H20B C20 H20C 109.5 . . ?
C18 C21 H21A 109.1 . . ?
C18 C21 H21B 109.1 . . ?
H21A C21 H21B 107.8 . . ?
C22 C21 C18 112.67(17) . . ?
C22 C21 H21A 109.1 . . ?
C22 C21 H21B 109.1 . . ?
C21 C22 H22A 109.5 . . ?
C21 C22 H22B 109.5 . . ?
C21 C22 H22C 109.5 . . ?
H22A C22 H22B 109.5 . . ?
H22A C22 H22C 109.5 . . ?
H22B C22 H22C 109.5 . . ?
C17 C23 H23 106.4 . . ?
C17 C23 C24 111.91(16) . . ?
C17 C23 C26 112.71(15) . . ?
C24 C23 H23 106.4 . . ?
C24 C23 C26 112.41(16) . . ?
C26 C23 H23 106.4 . . ?
C23 C24 H24A 109.0 . . ?
C23 C24 H24B 109.0 . . ?
H24A C24 H24B 107.8 . . ?
C25 C24 C23 113.00(17) . . ?
C25 C24 H24A 109.0 . . ?
C25 C24 H24B 109.0 . . ?
C24 C25 H25A 109.5 . . ?
C24 C25 H25B 109.5 . . ?
C24 C25 H25C 109.5 . . ?
H25A C25 H25B 109.5 . . ?
H25A C25 H25C 109.5 . . ?
H25B C25 H25C 109.5 . . ?
C23 C26 H26A 108.2 . . ?
C23 C26 H26B 108.2 . . ?
H26A C26 H26B 107.4 . . ?
C27 C26 C23 116.16(17) . . ?
C27 C26 H26A 108.2 . . ?
C27 C26 H26B 108.2 . . ?
C26 C27 H27A 109.5 . . ?
C26 C27 H27B 109.5 . . ?
C26 C27 H27C 109.5 . . ?
H27A C27 H27B 109.5 . . ?
H27A C27 H27C 109.5 . . ?
H27B C27 H27C 109.5 . . ?
C29 C28 N2 119.74(17) . . ?
C29 C28 C33 120.52(17) . . ?
C33 C28 N2 119.03(16) . . ?
C28 C29 Na4 87.39(11) . . ?
C28 C29 C34 122.91(17) . . ?
C30 C29 Na4 66.59(11) . . ?
C30 C29 C28 117.94(18) . . ?
C30 C29 C34 119.14(17) . . ?
C34 C29 Na4 115.37(12) . . ?
Na4 C30 H30 108.8 . . ?
C29 C30 Na4 86.13(12) . . ?
C29 C30 H30 119.1 . . ?
C31 C30 Na4 75.81(12) . . ?
C31 C30 C29 121.86(19) . . ?
C31 C30 H30 119.1 . . ?
Na4 C31 H31 109.6 . . ?
C30 C31 Na4 75.70(12) . . ?
C30 C31 H31 120.2 . . ?
C30 C31 C32 119.59(19) . . ?
C32 C31 Na4 84.82(12) . . ?
C32 C31 H31 120.2 . . ?
Na4 C32 H32 115.0 . . ?
C31 C32 Na4 67.96(12) . . ?
C31 C32 H32 119.3 . . ?
C31 C32 C33 121.35(19) . . ?
C33 C32 Na4 87.78(12) . . ?
C33 C32 H32 119.3 . . ?
C28 C33 C39 121.30(17) . . ?
C32 C33 C28 118.57(18) . . ?
C32 C33 C39 120.13(18) . . ?
C29 C34 H34 106.5 . . ?
C29 C34 C35 112.33(16) . . ?
C29 C34 C37 112.62(17) . . ?
C35 C34 H34 106.5 . . ?
C35 C34 C37 111.95(16) . . ?
C37 C34 H34 106.5 . . ?
C34 C35 H35A 108.4 . . ?
C34 C35 H35B 108.4 . . ?
H35A C35 H35B 107.4 . . ?
C36 C35 C34 115.68(18) . . ?
C36 C35 H35A 108.4 . . ?
C36 C35 H35B 108.4 . . ?
C35 C36 H36A 109.5 . . ?
C35 C36 H36B 109.5 . . ?
C35 C36 H36C 109.5 . . ?
H36A C36 H36B 109.5 . . ?
H36A C36 H36C 109.5 . . ?
H36B C36 H36C 109.5 . . ?
C34 C37 H37A 108.9 . . ?
C34 C37 H37B 108.9 . . ?
H37A C37 H37B 107.7 . . ?
C38 C37 C34 113.54(18) . . ?
C38 C37 H37A 108.9 . . ?
C38 C37 H37B 108.9 . . ?
C37 C38 H38A 109.5 . . ?
C37 C38 H38B 109.5 . . ?
C37 C38 H38C 109.5 . . ?
H38A C38 H38B 109.5 . . ?
H38A C38 H38C 109.5 . . ?
H38B C38 H38C 109.5 . . ?
C33 C39 H39 107.1 . . ?
C33 C39 H39A 106.4 . . ?
C33 C39 C40 114.49(17) . . ?
C33 C39 C42 111.5(5) . . ?
C33 C39 C42A 110(3) . . ?
C40 C39 H39 107.1 . . ?
C40 C39 H39A 106.4 . . ?
C42 C39 H39 107.1 . . ?
C42 C39 C40 109.3(5) . . ?
C42A C39 H39A 106.4 . . ?
C42A C39 C40 112(3) . . ?
C39 C40 H40A 108.4 . . ?
C39 C40 H40B 108.4 . . ?
H40A C40 H40B 107.4 . . ?
C41 C40 C39 115.60(19) . . ?
C41 C40 H40A 108.4 . . ?
C41 C40 H40B 108.4 . . ?
C40 C41 H41A 109.5 . . ?
C40 C41 H41B 109.5 . . ?
C40 C41 H41C 109.5 . . ?
H41A C41 H41B 109.5 . . ?
H41A C41 H41C 109.5 . . ?
H41B C41 H41C 109.5 . . ?
Si1 C44 H44A 109.5 . . ?
Si1 C44 H44B 109.5 . . ?
Si1 C44 H44C 109.5 . . ?
H44A C44 H44B 109.5 . . ?
H44A C44 H44C 109.5 . . ?
H44B C44 H44C 109.5 . . ?
Si1 C45 H45A 109.5 . . ?
Si1 C45 H45B 109.5 . . ?
Si1 C45 H45C 109.5 . . ?
H45A C45 H45B 109.5 . . ?
H45A C45 H45C 109.5 . . ?
H45B C45 H45C 109.5 . . ?
Si1 C46 H46A 109.5 . . ?
Si1 C46 H46B 109.5 . . ?
Si1 C46 H46C 109.5 . . ?
H46A C46 H46B 109.5 . . ?
H46A C46 H46C 109.5 . . ?
H46B C46 H46C 109.5 . . ?
Si2 C47 H47A 109.5 . . ?
Si2 C47 H47B 109.5 . . ?
Si2 C47 H47C 109.5 . . ?
H47A C47 H47B 109.5 . . ?
H47A C47 H47C 109.5 . . ?
H47B C47 H47C 109.5 . . ?
Si2 C48 H48A 109.5 . . ?
Si2 C48 H48B 109.5 . . ?
Si2 C48 H48C 109.5 . . ?
H48A C48 H48B 109.5 . . ?
H48A C48 H48C 109.5 . . ?
H48B C48 H48C 109.5 . . ?
Si2 C49 H49A 109.5 . . ?
Si2 C49 H49B 109.5 . . ?
Si2 C49 H49C 109.5 . . ?
H49A C49 H49B 109.5 . . ?
H49A C49 H49C 109.5 . . ?
H49B C49 H49C 109.5 . . ?
Si3 C50 H50A 109.5 . . ?
Si3 C50 H50B 109.5 . . ?
Si3 C50 H50C 109.5 . . ?
H50A C50 H50B 109.5 . . ?
H50A C50 H50C 109.5 . . ?
H50B C50 H50C 109.5 . . ?
Si3 C51 H51A 109.5 . . ?
Si3 C51 H51B 109.5 . . ?
Si3 C51 H51C 109.5 . . ?
H51A C51 H51B 109.5 . . ?
H51A C51 H51C 109.5 . . ?
H51B C51 H51C 109.5 . . ?
Si3 C52 H52A 109.5 . . ?
Si3 C52 H52B 109.5 . . ?
Si3 C52 H52C 109.5 . . ?
H52A C52 H52B 109.5 . . ?
H52A C52 H52C 109.5 . . ?
H52B C52 H52C 109.5 . . ?
Si4 C53 H53A 109.5 . . ?
Si4 C53 H53B 109.5 . . ?
Si4 C53 H53C 109.5 . . ?
H53A C53 H53B 109.5 . . ?
H53A C53 H53C 109.5 . . ?
H53B C53 H53C 109.5 . . ?
Si4 C54 H54A 109.5 . . ?
Si4 C54 H54B 109.5 . . ?
Si4 C54 H54C 109.5 . . ?
H54A C54 H54B 109.5 . . ?
H54A C54 H54C 109.5 . . ?
H54B C54 H54C 109.5 . . ?
Si4 C55 H55A 109.5 . . ?
Si4 C55 H55B 109.5 . . ?
Si4 C55 H55C 109.5 . . ?
H55A C55 H55B 109.5 . . ?
H55A C55 H55C 109.5 . . ?
H55B C55 H55C 109.5 . . ?
Si5 C56 H56A 109.5 . . ?
Si5 C56 H56B 109.5 . . ?
Si5 C56 H56C 109.5 . . ?
H56A C56 H56B 109.5 . . ?
H56A C56 H56C 109.5 . . ?
H56B C56 H56C 109.5 . . ?
Si5 C57 H57A 109.5 . . ?
Si5 C57 H57B 109.5 . . ?
Si5 C57 H57C 109.5 . . ?
H57A C57 H57B 109.5 . . ?
H57A C57 H57C 109.5 . . ?
H57B C57 H57C 109.5 . . ?
Si5 C58 H58A 109.5 . . ?
Si5 C58 H58B 109.5 . . ?
Si5 C58 H58C 109.5 . . ?
H58A C58 H58B 109.5 . . ?
H58A C58 H58C 109.5 . . ?
H58B C58 H58C 109.5 . . ?
N5 Si6 C59 116.2(2) . . ?
N5 Si6 C60 112.7(7) . . ?
N5 Si6 C61 108.7(2) . . ?
C60 Si6 C59 106.5(5) . . ?
C60 Si6 C61 107.3(8) . . ?
C61 Si6 C59 104.8(3) . . ?
C39 C42 H42A 109.1 . . ?
C39 C42 H42B 109.1 . . ?
H42A C42 H42B 107.8 . . ?
C43 C42 C39 112.5(6) . . ?
C43 C42 H42A 109.1 . . ?
C43 C42 H42B 109.1 . . ?
C42 C43 H43A 109.5 . . ?
C42 C43 H43B 109.5 . . ?
C42 C43 H43C 109.5 . . ?
H43A C43 H43B 109.5 . . ?
H43A C43 H43C 109.5 . . ?
H43B C43 H43C 109.5 . . ?
Si6 C59 H59A 109.5 . . ?
Si6 C59 H59B 109.5 . . ?
Si6 C59 H59C 109.5 . . ?
H59A C59 H59B 109.5 . . ?
H59A C59 H59C 109.5 . . ?
H59B C59 H59C 109.5 . . ?
Si6 C60 H60A 109.5 . . ?
Si6 C60 H60B 109.5 . . ?
Si6 C60 H60C 109.5 . . ?
H60A C60 H60B 109.5 . . ?
H60A C60 H60C 109.5 . . ?
H60B C60 H60C 109.5 . . ?
Si6 C61 H61A 109.5 . . ?
Si6 C61 H61B 109.5 . . ?
Si6 C61 H61C 109.5 . . ?
H61A C61 H61B 109.5 . . ?
H61A C61 H61C 109.5 . . ?
H61B C61 H61C 109.5 . . ?
N5 Si6A C59A 110.0(3) . . ?
N5 Si6A C60A 116.4(10) . . ?
N5 Si6A C61A 113.3(3) . . ?
C60A Si6A C59A 105.0(7) . . ?
C61A Si6A C59A 105.3(5) . . ?
C61A Si6A C60A 106.0(8) . . ?
C39 C42A H42C 108.8 . . ?
C39 C42A H42D 108.8 . . ?
H42C C42A H42D 107.7 . . ?
C43A C42A C39 113.9(19) . . ?
C43A C42A H42C 108.8 . . ?
C43A C42A H42D 108.8 . . ?
C42A C43A H43D 109.5 . . ?
C42A C43A H43E 109.5 . . ?
C42A C43A H43F 109.5 . . ?
H43D C43A H43E 109.5 . . ?
H43D C43A H43F 109.5 . . ?
H43E C43A H43F 109.5 . . ?
Si6A C59A H59D 109.5 . . ?
Si6A C59A H59E 109.5 . . ?
Si6A C59A H59F 109.5 . . ?
H59D C59A H59E 109.5 . . ?
H59D C59A H59F 109.5 . . ?
H59E C59A H59F 109.5 . . ?
Si6A C60A H60D 109.5 . . ?
Si6A C60A H60E 109.5 . . ?
Si6A C60A H60F 109.5 . . ?
H60D C60A H60E 109.5 . . ?
H60D C60A H60F 109.5 . . ?
H60E C60A H60F 109.5 . . ?
Si6A C61A H61D 109.5 . . ?
Si6A C61A H61E 109.5 . . ?
Si6A C61A H61F 109.5 . . ?
H61D C61A H61E 109.5 . . ?
H61D C61A H61F 109.5 . . ?
H61E C61A H61F 109.5 . . ?

loop_
_geom_bond_atom_site_label_1
_geom_bond_atom_site_label_2
_geom_bond_distance
_geom_bond_site_symmetry_2
_geom_bond_publ_flag
Te1 Mg1 2.6068(6) . ?
Te1 Na1 3.0629(8) . ?
Te1 Na2 3.2259(8) . ?
Te1 Na3 3.2141(8) . ?
Te1 Na4 3.0747(9) . ?
Si1 N3 1.6947(17) . ?
Si1 C44 1.884(2) . ?
Si1 C45 1.878(2) . ?
Si1 C46 1.874(2) . ?
Si2 N3 1.6914(17) . ?
Si2 C47 1.881(2) . ?
Si2 C48 1.875(2) . ?
Si2 C49 1.887(2) . ?
Si3 N4 1.6849(17) . ?
Si3 C50 1.878(3) . ?
Si3 C51 1.877(3) . ?
Si3 C52 1.872(3) . ?
Si4 N4 1.6867(18) . ?
Si4 C53 1.875(3) . ?
Si4 C54 1.877(2) . ?
Si4 C55 1.880(2) . ?
Si5 N5 1.690(2) . ?
Si5 C56 1.880(2) . ?
Si5 C57 1.878(3) . ?
Si5 C58 1.872(3) . ?
Mg1 N1 2.0192(16) . ?
Mg1 N2 2.0192(16) . ?
Na1 N3 2.3357(18) . ?
Na1 C13 3.0617(19) . ?
Na1 C14 2.858(2) . ?
Na1 C15 2.771(2) . ?
Na1 C16 2.885(2) . ?
Na1 C17 3.0904(19) . ?
Na2 N3 2.3731(18) . ?
Na2 N4 2.3699(18) . ?
Na3 N4 2.3452(18) . ?
Na3 N5 2.388(2) . ?
Na4 N5 2.313(2) . ?
Na4 C29 3.046(2) . ?
Na4 C30 2.802(2) . ?
Na4 C31 2.803(2) . ?
Na4 C32 3.012(2) . ?
N1 C1 1.333(2) . ?
N1 C12 1.438(2) . ?
N2 C3 1.337(2) . ?
N2 C28 1.431(2) . ?
N5 Si6 1.647(4) . ?
N5 Si6A 1.775(5) . ?
C1 C2 1.405(2) . ?
C1 C4 1.565(2) . ?
C2 H2 0.9500 . ?
C2 C3 1.405(3) . ?
C3 C8 1.564(3) . ?
C4 C5 1.529(3) . ?
C4 C6 1.539(3) . ?
C4 C7 1.540(3) . ?
C5 H5A 0.9800 . ?
C5 H5B 0.9800 . ?
C5 H5C 0.9800 . ?
C6 H6A 0.9800 . ?
C6 H6B 0.9800 . ?
C6 H6C 0.9800 . ?
C7 H7A 0.9800 . ?
C7 H7B 0.9800 . ?
C7 H7C 0.9800 . ?
C8 C9 1.539(3) . ?
C8 C10 1.540(3) . ?
C8 C11 1.535(3) . ?
C9 H9A 0.9800 . ?
C9 H9B 0.9800 . ?
C9 H9C 0.9800 . ?
C10 H10A 0.9800 . ?
C10 H10B 0.9800 . ?
C10 H10C 0.9800 . ?
C11 H11A 0.9800 . ?
C11 H11B 0.9800 . ?
C11 H11C 0.9800 . ?
C12 C13 1.414(3) . ?
C12 C17 1.412(3) . ?
C13 C14 1.393(3) . ?
C13 C18 1.522(3) . ?
C14 H14 0.9500 . ?
C14 C15 1.386(3) . ?
C15 H15 0.9500 . ?
C15 C16 1.383(3) . ?
C16 H16 0.9500 . ?
C16 C17 1.397(3) . ?
C17 C23 1.520(3) . ?
C18 H18 1.0000 . ?
C18 C19 1.532(3) . ?
C18 C21 1.540(3) . ?
C19 H19A 0.9900 . ?
C19 H19B 0.9900 . ?
C19 C20 1.512(3) . ?
C20 H20A 0.9800 . ?
C20 H20B 0.9800 . ?
C20 H20C 0.9800 . ?
C21 H21A 0.9900 . ?
C21 H21B 0.9900 . ?
C21 C22 1.521(3) . ?
C22 H22A 0.9800 . ?
C22 H22B 0.9800 . ?
C22 H22C 0.9800 . ?
C23 H23 1.0000 . ?
C23 C24 1.537(3) . ?
C23 C26 1.540(3) . ?
C24 H24A 0.9900 . ?
C24 H24B 0.9900 . ?
C24 C25 1.520(3) . ?
C25 H25A 0.9800 . ?
C25 H25B 0.9800 . ?
C25 H25C 0.9800 . ?
C26 H26A 0.9900 . ?
C26 H26B 0.9900 . ?
C26 C27 1.518(3) . ?
C27 H27A 0.9800 . ?
C27 H27B 0.9800 . ?
C27 H27C 0.9800 . ?
C28 C29 1.412(3) . ?
C28 C33 1.418(3) . ?
C29 C30 1.400(3) . ?
C29 C34 1.520(3) . ?
C30 H30 0.9500 . ?
C30 C31 1.379(3) . ?
C31 H31 0.9500 . ?
C31 C32 1.383(3) . ?
C32 H32 0.9500 . ?
C32 C33 1.393(3) . ?
C33 C39 1.528(3) . ?
C34 H34 1.0000 . ?
C34 C35 1.536(3) . ?
C34 C37 1.545(3) . ?
C35 H35A 0.9900 . ?
C35 H35B 0.9900 . ?
C35 C36 1.519(3) . ?
C36 H36A 0.9800 . ?
C36 H36B 0.9800 . ?
C36 H36C 0.9800 . ?
C37 H37A 0.9900 . ?
C37 H37B 0.9900 . ?
C37 C38 1.519(3) . ?
C38 H38A 0.9800 . ?
C38 H38B 0.9800 . ?
C38 H38C 0.9800 . ?
C39 H39 1.0000 . ?
C39 H39A 1.0000 . ?
C39 C40 1.538(3) . ?
C39 C42 1.535(4) . ?
C39 C42A 1.536(18) . ?
C40 H40A 0.9900 . ?
C40 H40B 0.9900 . ?
C40 C41 1.524(3) . ?
C41 H41A 0.9800 . ?
C41 H41B 0.9800 . ?
C41 H41C 0.9800 . ?
C44 H44A 0.9800 . ?
C44 H44B 0.9800 . ?
C44 H44C 0.9800 . ?
C45 H45A 0.9800 . ?
C45 H45B 0.9800 . ?
C45 H45C 0.9800 . ?
C46 H46A 0.9800 . ?
C46 H46B 0.9800 . ?
C46 H46C 0.9800 . ?
C47 H47A 0.9800 . ?
C47 H47B 0.9800 . ?
C47 H47C 0.9800 . ?
C48 H48A 0.9800 . ?
C48 H48B 0.9800 . ?
C48 H48C 0.9800 . ?
C49 H49A 0.9800 . ?
C49 H49B 0.9800 . ?
C49 H49C 0.9800 . ?
C50 H50A 0.9800 . ?
C50 H50B 0.9800 . ?
C50 H50C 0.9800 . ?
C51 H51A 0.9800 . ?
C51 H51B 0.9800 . ?
C51 H51C 0.9800 . ?
C52 H52A 0.9800 . ?
C52 H52B 0.9800 . ?
C52 H52C 0.9800 . ?
C53 H53A 0.9800 . ?
C53 H53B 0.9800 . ?
C53 H53C 0.9800 . ?
C54 H54A 0.9800 . ?
C54 H54B 0.9800 . ?
C54 H54C 0.9800 . ?
C55 H55A 0.9800 . ?
C55 H55B 0.9800 . ?
C55 H55C 0.9800 . ?
C56 H56A 0.9800 . ?
C56 H56B 0.9800 . ?
C56 H56C 0.9800 . ?
C57 H57A 0.9800 . ?
C57 H57B 0.9800 . ?
C57 H57C 0.9800 . ?
C58 H58A 0.9800 . ?
C58 H58B 0.9800 . ?
C58 H58C 0.9800 . ?
Si6 C59 1.887(6) . ?
Si6 C60 1.861(10) . ?
Si6 C61 1.863(6) . ?
C42 H42A 0.9900 . ?
C42 H42B 0.9900 . ?
C42 C43 1.519(12) . ?
C43 H43A 0.9800 . ?
C43 H43B 0.9800 . ?
C43 H43C 0.9800 . ?
C59 H59A 0.9800 . ?
C59 H59B 0.9800 . ?
C59 H59C 0.9800 . ?
C60 H60A 0.9800 . ?
C60 H60B 0.9800 . ?
C60 H60C 0.9800 . ?
C61 H61A 0.9800 . ?
C61 H61B 0.9800 . ?
C61 H61C 0.9800 . ?
Si6A C59A 1.901(7) . ?
Si6A C60A 1.856(11) . ?
Si6A C61A 1.842(6) . ?
C42A H42C 0.9900 . ?
C42A H42D 0.9900 . ?
C42A C43A 1.52(2) . ?
C43A H43D 0.9800 . ?
C43A H43E 0.9800 . ?
C43A H43F 0.9800 . ?
C59A H59D 0.9800 . ?
C59A H59E 0.9800 . ?
C59A H59F 0.9800 . ?
C60A H60D 0.9800 . ?
C60A H60E 0.9800 . ?
C60A H60F 0.9800 . ?
C61A H61D 0.9800 . ?
C61A H61E 0.9800 . ?
C61A H61F 0.9800 . ?

loop_
_geom_torsion_atom_site_label_1
_geom_torsion_atom_site_label_2
_geom_torsion_atom_site_label_3
_geom_torsion_atom_site_label_4
_geom_torsion
_geom_torsion_site_symmetry_1
_geom_torsion_site_symmetry_2
_geom_torsion_site_symmetry_3
_geom_torsion_site_symmetry_4
_geom_torsion_publ_flag
Si5 N5 Si6 C59 41.3(3) . . . . ?
Si5 N5 Si6 C60 -82.1(7) . . . . ?
Si5 N5 Si6 C61 159.2(3) . . . . ?
Si5 N5 Si6A C59A 80.9(4) . . . . ?
Si5 N5 Si6A C60A -38.2(8) . . . . ?
Si5 N5 Si6A C61A -161.5(4) . . . . ?
Mg1 N1 C1 C2 -3.8(2) . . . . ?
Mg1 N1 C1 C4 173.81(13) . . . . ?
Mg1 N1 C12 C13 89.37(16) . . . . ?
Mg1 N1 C12 C17 -84.62(17) . . . . ?
Mg1 N2 C3 C2 -6.3(2) . . . . ?
Mg1 N2 C3 C8 168.71(14) . . . . ?
Mg1 N2 C28 C29 -71.82(19) . . . . ?
Mg1 N2 C28 C33 98.63(17) . . . . ?
Na1 C13 C14 C15 -65.54(16) . . . . ?
Na1 C13 C18 C19 -107.56(16) . . . . ?
Na1 C13 C18 C21 17.0(2) . . . . ?
Na1 C14 C15 C16 -72.27(16) . . . . ?
Na1 C15 C16 C17 -71.56(17) . . . . ?
Na1 C16 C17 C12 -65.12(15) . . . . ?
Na1 C16 C17 C23 119.88(15) . . . . ?
Na1 C17 C23 C24 125.51(14) . . . . ?
Na1 C17 C23 C26 -2.4(2) . . . . ?
Na3 N5 Si6 C59 -80.5(3) . . . . ?
Na3 N5 Si6 C60 156.1(7) . . . . ?
Na3 N5 Si6 C61 37.4(3) . . . . ?
Na3 N5 Si6A C59A -51.1(4) . . . . ?
Na3 N5 Si6A C60A -170.2(7) . . . . ?
Na3 N5 Si6A C61A 66.6(4) . . . . ?
Na4 N5 Si6 C59 -174.5(3) . . . . ?
Na4 N5 Si6 C60 62.2(7) . . . . ?
Na4 N5 Si6 C61 -56.6(3) . . . . ?
Na4 N5 Si6A C59A -141.1(4) . . . . ?
Na4 N5 Si6A C60A 99.8(7) . . . . ?
Na4 N5 Si6A C61A -23.5(4) . . . . ?
Na4 C29 C30 C31 70.64(18) . . . . ?
Na4 C29 C34 C35 169.76(12) . . . . ?
Na4 C29 C34 C37 42.24(19) . . . . ?
Na4 C30 C31 C32 75.41(18) . . . . ?
Na4 C31 C32 C33 72.81(19) . . . . ?
Na4 C32 C33 C28 61.76(17) . . . . ?
Na4 C32 C33 C39 -117.67(17) . . . . ?
N1 C1 C2 C3 4.3(3) . . . . ?
N1 C1 C4 C5 7.0(3) . . . . ?
N1 C1 C4 C6 128.76(19) . . . . ?
N1 C1 C4 C7 -112.8(2) . . . . ?
N1 C12 C13 Na1 -115.86(14) . . . . ?
N1 C12 C13 C14 -175.44(15) . . . . ?
N1 C12 C13 C18 5.8(2) . . . . ?
N1 C12 C17 Na1 116.30(15) . . . . ?
N1 C12 C17 C16 175.20(15) . . . . ?
N1 C12 C17 C23 -9.8(3) . . . . ?
N2 C3 C8 C9 -111.0(2) . . . . ?
N2 C3 C8 C10 131.1(2) . . . . ?
N2 C3 C8 C11 8.6(3) . . . . ?
N2 C28 C29 Na4 113.21(15) . . . . ?
N2 C28 C29 C30 174.89(16) . . . . ?
N2 C28 C29 C34 -5.6(3) . . . . ?
N2 C28 C33 C32 -173.34(17) . . . . ?
N2 C28 C33 C39 6.1(3) . . . . ?
C1 N1 C12 C13 -84.1(2) . . . . ?
C1 N1 C12 C17 101.9(2) . . . . ?
C1 C2 C3 N2 1.6(3) . . . . ?
C1 C2 C3 C8 -174.0(2) . . . . ?
C2 C1 C4 C5 -175.19(17) . . . . ?
C2 C1 C4 C6 -53.5(2) . . . . ?
C2 C1 C4 C7 65.0(2) . . . . ?
C2 C3 C8 C9 64.4(2) . . . . ?
C2 C3 C8 C10 -53.5(2) . . . . ?
C2 C3 C8 C11 -175.96(17) . . . . ?
C3 N2 C28 C29 118.6(2) . . . . ?
C3 N2 C28 C33 -71.0(2) . . . . ?
C4 C1 C2 C3 -173.6(2) . . . . ?
C12 N1 C1 C2 169.02(17) . . . . ?
C12 N1 C1 C4 -13.4(3) . . . . ?
C12 C13 C14 Na1 66.43(15) . . . . ?
C12 C13 C14 C15 0.9(3) . . . . ?
C12 C13 C18 C19 153.71(17) . . . . ?
C12 C13 C18 C21 -81.7(2) . . . . ?
C12 C17 C23 C24 -133.44(18) . . . . ?
C12 C17 C23 C26 98.7(2) . . . . ?
C13 C12 C17 Na1 -57.49(15) . . . . ?
C13 C12 C17 C16 1.4(3) . . . . ?
C13 C12 C17 C23 176.37(16) . . . . ?
C13 C14 C15 Na1 72.10(16) . . . . ?
C13 C14 C15 C16 -0.2(3) . . . . ?
C13 C18 C19 C20 -63.1(2) . . . . ?
C13 C18 C21 C22 150.54(17) . . . . ?
C14 C13 C18 C19 -25.0(2) . . . . ?
C14 C13 C18 C21 99.6(2) . . . . ?
C14 C15 C16 Na1 71.62(16) . . . . ?
C14 C15 C16 C17 0.1(3) . . . . ?
C15 C16 C17 Na1 64.46(16) . . . . ?
C15 C16 C17 C12 -0.7(3) . . . . ?
C15 C16 C17 C23 -175.67(17) . . . . ?
C16 C17 C23 C24 41.4(2) . . . . ?
C16 C17 C23 C26 -86.5(2) . . . . ?
C17 C12 C13 Na1 58.06(16) . . . . ?
C17 C12 C13 C14 -1.5(3) . . . . ?
C17 C12 C13 C18 179.73(16) . . . . ?
C17 C23 C24 C25 166.24(17) . . . . ?
C17 C23 C26 C27 68.2(2) . . . . ?
C18 C13 C14 Na1 -114.84(16) . . . . ?
C18 C13 C14 C15 179.62(17) . . . . ?
C19 C18 C21 C22 -81.7(2) . . . . ?
C21 C18 C19 C20 170.90(17) . . . . ?
C24 C23 C26 C27 -59.4(2) . . . . ?
C26 C23 C24 C25 -65.7(2) . . . . ?
C28 N2 C3 C2 162.26(18) . . . . ?
C28 N2 C3 C8 -22.7(3) . . . . ?
C28 C29 C30 Na4 -73.39(16) . . . . ?
C28 C29 C30 C31 -2.7(3) . . . . ?
C28 C29 C34 C35 -86.0(2) . . . . ?
C28 C29 C34 C37 146.53(18) . . . . ?
C28 C33 C39 C40 154.40(19) . . . . ?
C28 C33 C39 C42 -80.9(3) . . . . ?
C28 C33 C39 C42A -77.9(16) . . . . ?
C29 C28 C33 C32 -3.0(3) . . . . ?
C29 C28 C33 C39 176.47(17) . . . . ?
C29 C30 C31 Na4 -76.16(18) . . . . ?
C29 C30 C31 C32 -0.7(3) . . . . ?
C29 C34 C35 C36 -60.7(2) . . . . ?
C29 C34 C37 C38 -164.87(17) . . . . ?
C30 C29 C34 C35 93.6(2) . . . . ?
C30 C29 C34 C37 -33.9(2) . . . . ?
C30 C31 C32 Na4 -70.33(18) . . . . ?
C30 C31 C32 C33 2.5(3) . . . . ?
C31 C32 C33 C28 -0.6(3) . . . . ?
C31 C32 C33 C39 179.93(19) . . . . ?
C32 C33 C39 C40 -26.2(3) . . . . ?
C32 C33 C39 C42 98.5(3) . . . . ?
C32 C33 C39 C42A 101.5(16) . . . . ?
C33 C28 C29 Na4 -57.09(17) . . . . ?
C33 C28 C29 C30 4.6(3) . . . . ?
C33 C28 C29 C34 -175.87(17) . . . . ?
C33 C39 C40 C41 -62.3(3) . . . . ?
C33 C39 C42 C43 158.9(5) . . . . ?
C33 C39 C42A C43A -69(5) . . . . ?
C34 C29 C30 Na4 107.04(16) . . . . ?
C34 C29 C30 C31 177.69(18) . . . . ?
C35 C34 C37 C38 67.4(2) . . . . ?
C37 C34 C35 C36 67.2(2) . . . . ?
C40 C39 C42 C43 -73.6(5) . . . . ?
C40 C39 C42A C43A 60(6) . . . . ?
C44 Si1 N3 Si2 163.12(11) . . . . ?
C44 Si1 N3 Na1 29.06(11) . . . . ?
C44 Si1 N3 Na2 -64.60(11) . . . . ?
C45 Si1 N3 Si2 44.50(15) . . . . ?
C45 Si1 N3 Na1 -89.56(11) . . . . ?
C45 Si1 N3 Na2 176.78(10) . . . . ?
C46 Si1 N3 Si2 -77.80(16) . . . . ?
C46 Si1 N3 Na1 148.14(11) . . . . ?
C46 Si1 N3 Na2 54.48(14) . . . . ?
C47 Si2 N3 Si1 -72.05(15) . . . . ?
C47 Si2 N3 Na1 58.92(13) . . . . ?
C47 Si2 N3 Na2 150.34(10) . . . . ?
C48 Si2 N3 Si1 50.02(15) . . . . ?
C48 Si2 N3 Na1 -179.01(10) . . . . ?
C48 Si2 N3 Na2 -87.58(11) . . . . ?
C49 Si2 N3 Si1 171.49(12) . . . . ?
C49 Si2 N3 Na1 -57.54(12) . . . . ?
C49 Si2 N3 Na2 33.88(11) . . . . ?
C50 Si3 N4 Si4 161.75(13) . . . . ?
C50 Si3 N4 Na2 39.20(13) . . . . ?
C50 Si3 N4 Na3 -63.33(13) . . . . ?
C51 Si3 N4 Si4 42.99(18) . . . . ?
C51 Si3 N4 Na2 -79.56(13) . . . . ?
C51 Si3 N4 Na3 177.91(12) . . . . ?
C52 Si3 N4 Si4 -78.20(17) . . . . ?
C52 Si3 N4 Na2 159.25(12) . . . . ?
C52 Si3 N4 Na3 56.72(14) . . . . ?
C53 Si4 N4 Si3 -78.38(15) . . . . ?
C53 Si4 N4 Na2 45.30(11) . . . . ?
C53 Si4 N4 Na3 144.15(10) . . . . ?
C54 Si4 N4 Si3 42.47(17) . . . . ?
C54 Si4 N4 Na2 166.15(10) . . . . ?
C54 Si4 N4 Na3 -95.00(11) . . . . ?
C55 Si4 N4 Si3 163.31(13) . . . . ?
C55 Si4 N4 Na2 -73.00(11) . . . . ?
C55 Si4 N4 Na3 25.85(12) . . . . ?
C56 Si5 N5 Na3 -78.71(12) . . . . ?
C56 Si5 N5 Na4 19.21(14) . . . . ?
C56 Si5 N5 Si6 162.63(18) . . . . ?
C56 Si5 N5 Si6A 151.6(2) . . . . ?
C57 Si5 N5 Na3 40.68(15) . . . . ?
C57 Si5 N5 Na4 138.61(13) . . . . ?
C57 Si5 N5 Si6 -78.0(2) . . . . ?
C57 Si5 N5 Si6A -89.0(3) . . . . ?
C58 Si5 N5 Na3 162.44(11) . . . . ?
C58 Si5 N5 Na4 -99.64(13) . . . . ?
C58 Si5 N5 Si6 43.8(2) . . . . ?
C58 Si5 N5 Si6A 32.7(3) . . . . ?
C42 C39 C40 C41 171.9(4) . . . . ?
C42A C39 C40 C41 171(2) . . . . ?

loop_
_exptl_oxdiff_crystal_face_indexfrac_h
_exptl_oxdiff_crystal_face_indexfrac_k
_exptl_oxdiff_crystal_face_indexfrac_l
_exptl_oxdiff_crystal_face_x
_exptl_oxdiff_crystal_face_y
_exptl_oxdiff_crystal_face_z
-1.0004 -0.9991 0.9996 -0.0128 0.0651 -0.0203
1.0004 0.9991 -0.9996 0.0128 -0.0651 0.0203
13.4835 -14.5695 -18.0778 0.1646 -0.8880 -0.4294
-2.0011 -1.9989 0.9997 0.0035 0.1232 -0.0469
2.0011 1.9989 -0.9997 -0.0035 -0.1232 0.0469
-13.9810 18.2705 12.6691 0.0218 0.8755 0.4828
14.4940 -15.8262 -12.5923 -0.0227 -0.9062 -0.4222
-1.7868 39.3489 8.0568 0.0023 0.1284 0.9917
0.7492 -39.6665 -7.4076 -0.0006 -0.0642 -0.9979
1.7302 7.9559 -32.3415 0.9428 -0.3331 -0.0093
1.5223 -5.9276 -32.6095 0.8851 -0.3123 -0.3451
-1.5187 6.0885 32.5899 -0.8838 0.3118 0.3488
-1.6851 -3.5548 32.8466 -0.9363 0.3307 0.1184
-1.3334 13.2532 31.1544 -0.8099 0.2855 0.5123
-4.8185 -7.4699 -29.5132 0.9224 0.0738 -0.3790
-5.0799 8.5950 -29.0954 0.9968 0.0792 0.0089
4.2980 16.6391 27.5482 -0.8081 -0.0649 0.5855
2.0002 -0.9998 1.9987 -0.1057 -0.0997 -0.0061
6.1096 -8.2597 -31.1733 0.7339 -0.5630 -0.3800
6.7174 8.5094 -30.7625 0.7935 -0.6079 0.0270
-7.7050 -8.1872 -26.2530 0.8856 0.2625 -0.3831
-8.2183 8.9353 -25.4027 0.9581 0.2846 0.0323
